data_7216174
loop_
_publ_author_name
'Fortea-P\'erez, Francisco R.'
'Marino, Nadia'
'Armentano, Donatella'
'De Munno, Giovanni'
'Julve, Miguel'
'Stiriba, Salah-Eddine'

_publ_section_title
;
 Solid-state cis--trans isomerism in bis(oxamato)palladate(ii) complexes:
 synthesis, structural studies and catalytic activity
;
_journal_issue 30
_journal_name_full CrystEngComm
_journal_page_first 6971
_journal_paper_doi 10.1039/C4CE00669K
_journal_volume 16
_journal_year 2014
_chemical_formula_moiety 'C40 H42 N4 O15 Pd2 Rb4'
_chemical_formula_sum 'C40 H42 N4 O15 Pd2 Rb4'
_chemical_formula_weight 1373.45
_chemical_name_systematic
;
 ?
;
_space_group_crystal_system monoclinic
_space_group_IT_number 9
_space_group_name_Hall 'C -2yc'
_space_group_name_H-M_alt 'C 1 c 1'
_symmetry_space_group_name_Hall 'C -2yc'
_symmetry_space_group_name_H-M 'C 1 c 1'
_atom_sites_solution_hydrogens geom
_audit_creation_method SHELXL-2013
_cell_angle_alpha 90
_cell_angle_beta 124.878(2)
_cell_angle_gamma 90
_cell_formula_units_Z 4
_cell_length_a 16.4305(10)
_cell_length_b 25.1810(19)
_cell_length_c 14.1936(7)
_cell_measurement_reflns_used 9037
_cell_measurement_temperature 296(2)
_cell_measurement_theta_max 27.01
_cell_measurement_theta_min 2.86
_cell_volume 4817.6(5)
_computing_cell_refinement 'Bruker SAINT'
_computing_data_collection 'Bruker APEX2'
_computing_data_reduction 'Bruker SAINT'
_computing_molecular_graphics 'Bruker SHELXTL'
_computing_publication_material 'Bruker SHELXTL'
_computing_structure_refinement 'SHELXL-2013 (Sheldrick, 2013)'
_computing_structure_solution 'SHELXS-97 (Sheldrick, 2008)'
_diffrn_ambient_temperature 296(2)
_diffrn_measured_fraction_theta_full 1.000
_diffrn_measured_fraction_theta_max 1.000
_diffrn_measurement_device_type 'Bruker APEX-II CCD'
_diffrn_measurement_method '\f and \w scans'
_diffrn_radiation_type MoK\a
_diffrn_radiation_wavelength 0.71073
_diffrn_reflns_av_R_equivalents 0.0203
_diffrn_reflns_av_unetI/netI 0.0108
_diffrn_reflns_Laue_measured_fraction_full 1.000
_diffrn_reflns_Laue_measured_fraction_max 1.000
_diffrn_reflns_limit_h_max 20
_diffrn_reflns_limit_h_min -20
_diffrn_reflns_limit_k_max 31
_diffrn_reflns_limit_k_min -31
_diffrn_reflns_limit_l_max 17
_diffrn_reflns_limit_l_min -17
_diffrn_reflns_number 76964
_diffrn_reflns_point_group_measured_fraction_full 1.000
_diffrn_reflns_point_group_measured_fraction_max 1.000
_diffrn_reflns_theta_full 25.242
_diffrn_reflns_theta_max 26.731
_diffrn_reflns_theta_min 1.617
_exptl_absorpt_coefficient_mu 4.830
_exptl_absorpt_correction_T_max 0.0285
_exptl_absorpt_correction_T_min 0.0104
_exptl_absorpt_correction_type multi-scan
_exptl_absorpt_process_details SADABS
_exptl_crystal_colour YELLOW
_exptl_crystal_density_diffrn 1.894
_exptl_crystal_description PRISM
_exptl_crystal_F_000 2680
_exptl_crystal_size_max 0.250
_exptl_crystal_size_mid 0.160
_exptl_crystal_size_min 0.120
_refine_diff_density_max 3.218
_refine_diff_density_min -3.262
_refine_diff_density_rms 0.272
_refine_ls_abs_structure_details
;
 Refined as an inversion twin.
;
_refine_ls_abs_structure_Flack 0.139(13)
_refine_ls_extinction_method none
_refine_ls_goodness_of_fit_ref 1.063
_refine_ls_hydrogen_treatment constr
_refine_ls_matrix_type full
_refine_ls_number_parameters 587
_refine_ls_number_reflns 10045
_refine_ls_number_restraints 16
_refine_ls_restrained_S_all 1.069
_refine_ls_R_factor_all 0.0647
_refine_ls_R_factor_gt 0.0628
_refine_ls_shift/su_max 0.000
_refine_ls_shift/su_mean 0.000
_refine_ls_structure_factor_coef Fsqd
_refine_ls_weighting_details 'w=1/[\s^2^(Fo^2^)+(0.1685P)^2^+8.7702P] where P=(Fo^2^+2Fc^2^)/3'
_refine_ls_weighting_scheme calc
_refine_ls_wR_factor_gt 0.1924
_refine_ls_wR_factor_ref 0.1973
_reflns_Friedel_coverage 0.997
_reflns_Friedel_fraction_full 1.000
_reflns_Friedel_fraction_max 1.000
_reflns_number_gt 9770
_reflns_number_total 10045
_reflns_threshold_expression 'I > 2\s(I)'
_cod_data_source_file c4ce00669k2.cif
_cod_data_source_block 3
_cod_depositor_comments
;
The following automatic conversions were performed:

'_exptl_absorpt_correction_type' value 'MULTI-SCAN' changed to
'multi-scan' according to
/usr/data/users/saulius/crontab/automatic-downloads/rss-feeds/RSC/lib/dictionaries/cif_core.dic
dictionary named 'cif_core.dic' version 2.4.2 from 2011-04-26.

Automatic conversion script
Id: cif_fix_values 2281 2013-09-26 08:29:07Z andrius 

 Adding full bibliography for 7216172--7216176.cif.
;
_cod_database_code 7216174
_shelx_space_group_comment
;
The symmetry employed for this shelxl refinement is uniquely defined
by the following loop, which should always be used as a source of
symmetry information in preference to the above space-group names.
They are only intended as comments.
;
_shelx_estimated_absorpt_t_min 0.378
_shelx_estimated_absorpt_t_max 0.595
_shelxl_version_number 2013-4

loop_
_space_group_symop_operation_xyz
'x, y, z'
'x, -y, z+1/2'
'x+1/2, y+1/2, z'
'x+1/2, -y+1/2, z+1/2'

loop_
_atom_site_label
_atom_site_type_symbol
_atom_site_fract_x
_atom_site_fract_y
_atom_site_fract_z
_atom_site_U_iso_or_equiv
_atom_site_adp_type
_atom_site_occupancy
_atom_site_site_symmetry_order
_atom_site_calc_flag
_atom_site_refinement_flags_posn
_atom_site_refinement_flags_adp
Pd1 Pd 0.34651(5) 0.37753(3) 1.37934(6) 0.0385(2) Uani 1 1 d . .
Pd2 Pd -0.16619(5) 0.38258(3) 0.40307(6) 0.0375(2) Uani 1 1 d . .
C1 C 0.5294(9) 0.4107(6) 1.5781(12) 0.051(3) Uani 1 1 d . .
C2 C 0.5004(8) 0.4546(5) 1.4864(10) 0.043(2) Uani 1 1 d . .
O1 O 0.4726(8) 0.3685(4) 1.5380(8) 0.055(2) Uani 1 1 d . .
O2 O 0.5977(7) 0.4161(5) 1.6765(8) 0.063(3) Uani 1 1 d . .
O3 O 0.5568(8) 0.4935(4) 1.5119(9) 0.058(2) Uani 1 1 d . .
N1 N 0.4163(8) 0.4442(4) 1.3843(9) 0.044(2) Uani 1 1 d . .
C3 C 0.3901(9) 0.4803(5) 1.2919(10) 0.042(2) Uani 1 1 d . .
C4 C 0.3285(11) 0.5231(5) 1.2663(10) 0.052(3) Uani 1 1 d . .
C5 C 0.3056(15) 0.5565(7) 1.1771(16) 0.074(5) Uani 1 1 d . .
H5 H 0.2659 0.5862 1.1598 0.089 Uiso 1 1 calc R U
C6 C 0.3441(18) 0.5443(10) 1.1127(13) 0.090(7) Uani 1 1 d . .
H6 H 0.3247 0.5645 1.0483 0.108 Uiso 1 1 calc R U
C7 C 0.4057(15) 0.5057(9) 1.1414(13) 0.074(5) Uani 1 1 d . .
H7 H 0.4199 0.4947 1.0860 0.089 Uiso 1 1 calc R U
C8 C 0.4325(11) 0.4713(7) 1.2308(13) 0.061(4) Uani 1 1 d . .
C9 C 0.5044(13) 0.4272(8) 1.2608(17) 0.075(5) Uani 1 1 d . .
H9A H 0.4689 0.3958 1.2194 0.113 Uiso 1 1 calc R U
H9B H 0.5417 0.4204 1.3418 0.113 Uiso 1 1 calc R U
H9C H 0.5489 0.4372 1.2404 0.113 Uiso 1 1 calc R U
C10 C 0.2892(13) 0.5351(7) 1.3376(14) 0.068(4) Uani 1 1 d . .
H10A H 0.2474 0.5659 1.3074 0.103 Uiso 1 1 calc R U
H10B H 0.3437 0.5416 1.4156 0.103 Uiso 1 1 calc R U
H10C H 0.2514 0.5053 1.3350 0.103 Uiso 1 1 calc R U
C11 C 0.2133(9) 0.2922(5) 1.3068(10) 0.045(2) Uani 1 1 d . .
C12 C 0.1606(8) 0.3326(4) 1.2059(9) 0.040(2) Uani 1 1 d . .
O11 O 0.2958(7) 0.3070(4) 1.3963(8) 0.051(2) Uani 1 1 d . .
O12 O 0.1722(7) 0.2501(4) 1.2971(8) 0.061(3) Uani 1 1 d . .
O13 O 0.0802(7) 0.3201(4) 1.1155(8) 0.058(2) Uani 1 1 d . .
N11 N 0.2122(8) 0.3770(4) 1.2273(9) 0.043(2) Uani 1 1 d . .
C13 C 0.1612(9) 0.4177(4) 1.1429(10) 0.042(2) Uani 1 1 d . .
C14 C 0.1805(9) 0.4215(4) 1.0562(10) 0.042(2) Uani 1 1 d . .
C15 C 0.1291(11) 0.4634(6) 0.9716(12) 0.053(3) Uani 1 1 d . .
H15 H 0.1473 0.4708 0.9182 0.064 Uiso 1 1 calc R U
C16 C 0.0673(13) 0.4954(6) 0.9741(15) 0.063(4) Uani 1 1 d . .
H16 H 0.0358 0.5220 0.9191 0.076 Uiso 1 1 calc R U
C17 C 0.0475(11) 0.4904(6) 1.0586(13) 0.056(3) Uani 1 1 d . .
H17 H 0.0032 0.5136 1.0579 0.067 Uiso 1 1 calc R U
C18 C 0.0933(9) 0.4515(6) 1.1419(11) 0.049(3) Uani 1 1 d . .
C19 C 0.0701(13) 0.4433(7) 1.2297(14) 0.060(3) Uani 1 1 d . .
H19A H 0.1098 0.4669 1.2932 0.091 Uiso 1 1 calc R U
H19B H 0.0846 0.4072 1.2565 0.091 Uiso 1 1 calc R U
H19C H 0.0011 0.4504 1.1951 0.091 Uiso 1 1 calc R U
C20 C 0.2479(13) 0.3835(6) 1.0526(15) 0.058(3) Uani 1 1 d . .
H20A H 0.3139 0.3979 1.0950 0.088 Uiso 1 1 calc R U
H20B H 0.2253 0.3778 0.9744 0.088 Uiso 1 1 calc R U
H20C H 0.2482 0.3504 1.0863 0.088 Uiso 1 1 calc R U
C21 C -0.2097(9) 0.4604(5) 0.5105(11) 0.044(2) Uani 1 1 d . .
C22 C -0.1615(9) 0.4149(5) 0.5981(10) 0.043(2) Uani 1 1 d . .
O21 O -0.2263(7) 0.4514(4) 0.4123(8) 0.0492(19) Uani 1 1 d . .
O22 O -0.2352(9) 0.5012(4) 0.5342(9) 0.057(2) Uani 1 1 d . .
O23 O -0.1469(8) 0.4191(4) 0.6940(8) 0.058(2) Uani 1 1 d . .
N21 N -0.1362(8) 0.3732(4) 0.5621(9) 0.0401(19) Uani 1 1 d . .
C23 C -0.0977(7) 0.3282(4) 0.6376(8) 0.0364(19) Uani 1 1 d . .
C24 C 0.0054(8) 0.3210(4) 0.7130(9) 0.041(2) Uani 1 1 d . .
C25 C 0.0415(9) 0.2791(6) 0.7897(11) 0.052(3) Uani 1 1 d . .
H25 H 0.1128 0.2714 0.8352 0.062 Uiso 1 1 calc R U
C26 C -0.0206(11) 0.2441(5) 0.7933(12) 0.057(3) Uani 1 1 d . .
H26 H 0.0066 0.2127 0.8429 0.068 Uiso 1 1 calc R U
C27 C -0.1255(11) 0.2512(6) 0.7175(13) 0.056(3) Uani 1 1 d . .
H27 H -0.1679 0.2271 0.7186 0.067 Uiso 1 1 calc R U
C28 C -0.1644(9) 0.2941(5) 0.6416(10) 0.045(2) Uani 1 1 d . .
C29 C -0.2742(10) 0.3025(8) 0.5664(13) 0.065(4) Uani 1 1 d . .
H29A H -0.3022 0.2825 0.4969 0.097 Uiso 1 1 calc R U
H29B H -0.2880 0.3396 0.5482 0.097 Uiso 1 1 calc R U
H29C H -0.3027 0.2910 0.6060 0.097 Uiso 1 1 calc R U
C30 C 0.0745(10) 0.3601(6) 0.7139(12) 0.055(3) Uani 1 1 d . .
H30A H 0.0910 0.3483 0.6624 0.083 Uiso 1 1 calc R U
H30B H 0.1339 0.3628 0.7902 0.083 Uiso 1 1 calc R U
H30C H 0.0429 0.3942 0.6896 0.083 Uiso 1 1 calc R U
C31 C -0.1961(11) 0.3651(5) 0.1903(11) 0.047(2) Uani 1 1 d . .
C32 C -0.1300(9) 0.3181(4) 0.2668(10) 0.042(2) Uani 1 1 d . .
O31 O -0.2118(8) 0.4009(3) 0.2432(8) 0.053(2) Uani 1 1 d . .
O32 O -0.2301(10) 0.3662(4) 0.0873(9) 0.061(3) Uani 1 1 d . .
O33 O -0.1047(8) 0.2836(5) 0.2250(8) 0.064(3) Uani 1 1 d . .
N31 N -0.1085(7) 0.3202(4) 0.3713(8) 0.0380(18) Uani 1 1 d . .
C33 C -0.0400(8) 0.2804(5) 0.4519(10) 0.043(2) Uani 1 1 d . .
C34 C -0.0784(9) 0.2358(5) 0.4742(11) 0.046(2) Uani 1 1 d . .
C35 C -0.0084(13) 0.2005(7) 0.5613(14) 0.067(4) Uani 1 1 d . .
H35 H -0.0305 0.1739 0.5870 0.080 Uiso 1 1 calc R U
C36 C 0.0873(14) 0.2044(8) 0.6066(15) 0.077(5) Uani 1 1 d . .
H36 H 0.1297 0.1770 0.6522 0.092 Uiso 1 1 calc R U
C37 C 0.1279(11) 0.2518(8) 0.5857(15) 0.072(4) Uani 1 1 d . .
H37 H 0.1958 0.2581 0.6280 0.086 Uiso 1 1 calc R U
C38 C 0.0624(10) 0.2859(6) 0.5024(12) 0.056(3) Uani 1 1 d . .
C39 C 0.1018(12) 0.3314(7) 0.4673(17) 0.069(4) Uani 1 1 d . .
H39A H 0.1728 0.3293 0.5110 0.104 Uiso 1 1 calc R U
H39B H 0.0828 0.3648 0.4820 0.104 Uiso 1 1 calc R U
H39C H 0.0745 0.3286 0.3870 0.104 Uiso 1 1 calc R U
C40 C -0.1858(11) 0.2287(6) 0.4154(14) 0.064(3) Uani 1 1 d . .
H40A H -0.2202 0.2576 0.3630 0.096 Uiso 1 1 calc R U
H40B H -0.2013 0.2281 0.4711 0.096 Uiso 1 1 calc R U
H40C H -0.2059 0.1959 0.3737 0.096 Uiso 1 1 calc R U
Rb1 Rb 0.09433(13) 0.07439(6) 1.38998(15) 0.0644(3) Uani 1 1 d . U
Rb2 Rb -0.03049(15) 0.23304(8) 1.11453(17) 0.0783(5) Uani 1 1 d . U
Rb3 Rb -0.04882(11) 0.36507(7) 0.90115(12) 0.0607(4) Uani 1 1 d . U
Rb4 Rb -0.25750(17) 0.49160(9) 0.72073(19) 0.0852(5) Uani 1 1 d . U
O1W O 0.014(2) 0.1833(8) 1.323(2) 0.136(9) Uani 1 1 d . U
O2W O -0.1733(9) 0.3152(4) 0.9626(9) 0.0597(19) Uani 1 1 d . U
O3W O -0.1886(11) 0.4254(5) 0.9178(13) 0.073(3) Uani 1 1 d . U

loop_
_atom_site_aniso_label
_atom_site_aniso_U_11
_atom_site_aniso_U_22
_atom_site_aniso_U_33
_atom_site_aniso_U_23
_atom_site_aniso_U_13
_atom_site_aniso_U_12
Pd1 0.0380(4) 0.0382(4) 0.0336(4) 0.0027(3) 0.0170(3) -0.0014(3)
Pd2 0.0455(4) 0.0356(4) 0.0340(4) 0.0026(3) 0.0243(3) 0.0047(3)
C1 0.042(5) 0.052(7) 0.054(7) 0.003(5) 0.025(5) -0.002(5)
C2 0.040(5) 0.043(5) 0.037(5) -0.002(4) 0.017(4) -0.007(4)
O1 0.050(5) 0.052(5) 0.043(5) 0.005(4) 0.015(4) -0.007(4)
O2 0.048(5) 0.072(6) 0.042(5) 0.009(4) 0.010(4) -0.012(4)
O3 0.054(5) 0.059(5) 0.046(5) 0.002(4) 0.020(4) -0.013(4)
N1 0.038(4) 0.047(5) 0.044(5) 0.002(4) 0.022(4) 0.000(4)
C3 0.050(6) 0.041(5) 0.041(5) 0.003(4) 0.030(5) -0.003(4)
C4 0.061(7) 0.052(6) 0.033(5) 0.006(5) 0.021(5) 0.000(5)
C5 0.092(11) 0.050(7) 0.066(9) 0.015(7) 0.037(8) -0.009(7)
C6 0.114(16) 0.109(16) 0.031(7) 0.008(8) 0.032(8) -0.040(14)
C7 0.091(12) 0.090(12) 0.040(7) -0.004(7) 0.037(8) -0.033(10)
C8 0.063(8) 0.084(10) 0.055(7) -0.020(7) 0.044(7) -0.021(7)
C9 0.066(9) 0.096(13) 0.077(10) -0.035(9) 0.048(8) -0.013(8)
C10 0.072(9) 0.070(9) 0.057(8) 0.009(7) 0.033(7) 0.028(8)
C11 0.047(6) 0.038(5) 0.038(5) 0.004(4) 0.017(5) 0.004(4)
C12 0.043(5) 0.035(5) 0.035(5) 0.001(4) 0.019(4) -0.005(4)
O11 0.052(4) 0.043(4) 0.040(4) 0.009(3) 0.015(4) -0.006(3)
O12 0.053(5) 0.050(5) 0.046(5) 0.010(4) 0.009(4) -0.011(4)
O13 0.051(5) 0.051(5) 0.043(5) 0.007(4) 0.010(4) -0.006(4)
N11 0.044(5) 0.041(5) 0.035(5) 0.003(3) 0.017(4) 0.003(3)
C13 0.052(6) 0.037(5) 0.033(5) -0.002(4) 0.022(4) -0.009(4)
C14 0.047(5) 0.038(5) 0.042(5) 0.001(4) 0.026(5) -0.007(4)
C15 0.059(7) 0.053(7) 0.050(6) 0.007(5) 0.033(6) -0.003(5)
C16 0.078(9) 0.048(7) 0.064(8) 0.017(6) 0.040(7) 0.001(6)
C17 0.059(7) 0.047(6) 0.055(7) 0.002(5) 0.028(6) 0.016(5)
C18 0.047(6) 0.057(7) 0.046(6) -0.003(5) 0.028(5) -0.006(5)
C19 0.070(8) 0.066(8) 0.060(8) 0.001(6) 0.045(7) -0.002(7)
C20 0.065(9) 0.053(7) 0.062(9) 0.002(6) 0.039(8) 0.001(6)
C21 0.048(6) 0.037(5) 0.049(6) 0.006(4) 0.029(5) 0.004(4)
C22 0.053(6) 0.039(5) 0.040(5) 0.004(4) 0.028(5) 0.008(4)
O21 0.065(5) 0.044(4) 0.039(4) 0.015(3) 0.030(4) 0.016(4)
O22 0.091(7) 0.047(5) 0.052(5) 0.006(4) 0.053(5) 0.012(4)
O23 0.083(7) 0.057(5) 0.043(4) 0.014(4) 0.041(5) 0.025(5)
N21 0.043(5) 0.040(5) 0.034(4) 0.000(3) 0.020(4) 0.005(3)
C23 0.036(5) 0.038(5) 0.032(5) 0.004(4) 0.018(4) 0.006(4)
C24 0.044(5) 0.037(5) 0.036(5) -0.003(4) 0.020(4) 0.004(4)
C25 0.038(5) 0.060(7) 0.040(6) 0.010(5) 0.012(5) 0.012(5)
C26 0.066(8) 0.045(6) 0.046(6) 0.018(5) 0.024(6) 0.015(5)
C27 0.057(7) 0.056(7) 0.059(7) 0.008(6) 0.036(6) -0.012(6)
C28 0.044(5) 0.048(6) 0.041(5) 0.010(5) 0.023(5) 0.005(4)
C29 0.038(6) 0.092(11) 0.050(7) 0.001(7) 0.017(5) -0.001(6)
C30 0.044(6) 0.067(8) 0.048(6) 0.002(6) 0.022(5) -0.006(6)
C31 0.062(7) 0.043(6) 0.043(6) 0.003(5) 0.034(5) -0.002(5)
C32 0.046(5) 0.039(5) 0.042(5) -0.004(4) 0.027(4) 0.004(4)
O31 0.079(6) 0.038(4) 0.047(4) 0.007(3) 0.039(4) 0.015(4)
O32 0.084(8) 0.059(6) 0.044(5) -0.001(4) 0.039(5) 0.009(5)
O33 0.072(6) 0.071(6) 0.044(5) -0.008(4) 0.031(5) 0.021(5)
N31 0.042(4) 0.034(4) 0.036(4) 0.003(3) 0.022(4) 0.005(3)
C33 0.041(5) 0.042(5) 0.043(6) 0.003(4) 0.023(5) 0.008(4)
C34 0.052(6) 0.036(5) 0.049(6) 0.001(4) 0.029(5) 0.001(4)
C35 0.077(9) 0.061(8) 0.062(8) 0.020(7) 0.040(8) 0.016(7)
C36 0.072(10) 0.087(12) 0.060(9) 0.021(8) 0.031(8) 0.033(9)
C37 0.046(7) 0.083(10) 0.063(9) -0.004(8) 0.017(6) 0.019(7)
C38 0.051(7) 0.067(8) 0.054(7) -0.011(6) 0.032(6) -0.005(6)
C39 0.057(8) 0.075(10) 0.081(10) -0.001(8) 0.043(8) -0.017(7)
C40 0.052(7) 0.065(8) 0.055(7) 0.004(6) 0.018(6) -0.010(6)
Rb1 0.0632(7) 0.0601(7) 0.0589(7) 0.0054(7) 0.0284(6) -0.0014(6)
Rb2 0.0816(10) 0.0706(9) 0.0790(11) -0.0108(8) 0.0437(9) -0.0083(7)
Rb3 0.0606(7) 0.0725(8) 0.0446(6) 0.0080(6) 0.0275(6) 0.0096(6)
Rb4 0.0914(12) 0.0844(12) 0.0802(11) -0.0067(9) 0.0494(10) -0.0027(9)
O1W 0.24(3) 0.076(9) 0.123(13) 0.035(9) 0.120(17) 0.056(12)
O2W 0.076(6) 0.054(4) 0.059(5) -0.014(3) 0.044(4) -0.012(4)
O3W 0.090(8) 0.056(5) 0.086(7) -0.005(4) 0.058(7) 0.004(5)

loop_
_atom_type_symbol
_atom_type_description
_atom_type_scat_dispersion_real
_atom_type_scat_dispersion_imag
_atom_type_scat_source
C C 0.0033 0.0016 'International Tables Vol C Tables 4.2.6.8 and 6.1.1.4'
H H 0.0000 0.0000 'International Tables Vol C Tables 4.2.6.8 and 6.1.1.4'
N N 0.0061 0.0033 'International Tables Vol C Tables 4.2.6.8 and 6.1.1.4'
O O 0.0106 0.0060 'International Tables Vol C Tables 4.2.6.8 and 6.1.1.4'
Rb Rb -0.9393 2.9676 'International Tables Vol C Tables 4.2.6.8 and 6.1.1.4'
Pd Pd -0.9988 1.0072 'International Tables Vol C Tables 4.2.6.8 and 6.1.1.4'

loop_
_geom_angle_atom_site_label_1
_geom_angle_atom_site_label_2
_geom_angle_atom_site_label_3
_geom_angle
_geom_angle_site_symmetry_1
_geom_angle_site_symmetry_3
N1 Pd1 N11 107.2(4) . .
N1 Pd1 O1 81.6(4) . .
N11 Pd1 O1 171.1(4) . .
N1 Pd1 O11 171.4(4) . .
N11 Pd1 O11 81.4(4) . .
O1 Pd1 O11 89.9(4) . .
N1 Pd1 Rb2 124.0(3) . 4
N11 Pd1 Rb2 128.6(3) . 4
O1 Pd1 Rb2 42.9(3) . 4
O11 Pd1 Rb2 47.4(3) . 4
O31 Pd2 N31 81.0(4) . .
O31 Pd2 N21 170.4(4) . .
N31 Pd2 N21 108.2(4) . .
O31 Pd2 O21 89.8(3) . .
N31 Pd2 O21 170.4(4) . .
N21 Pd2 O21 81.1(4) . .
O31 Pd2 Rb4 44.7(2) . 2_564
N31 Pd2 Rb4 123.3(3) . 2_564
N21 Pd2 Rb4 127.0(3) . 2_564
O21 Pd2 Rb4 47.1(2) . 2_564
O2 C1 O1 123.9(13) . .
O2 C1 C2 121.8(12) . .
O1 C1 C2 114.3(11) . .
O2 C1 Rb4 45.9(7) . 1_656
O1 C1 Rb4 161.1(9) . 1_656
C2 C1 Rb4 78.4(6) . 1_656
O3 C2 N1 127.0(11) . .
O3 C2 C1 119.4(10) . .
N1 C2 C1 113.5(10) . .
O3 C2 Rb4 43.7(6) . 1_656
N1 C2 Rb4 167.3(8) . 1_656
C1 C2 Rb4 76.2(6) . 1_656
C1 O1 Pd1 114.5(8) . .
C1 O1 Rb2 137.8(8) . 4
Pd1 O1 Rb2 107.6(4) . 4
C1 O2 Rb4 116.4(9) . 1_656
C1 O2 Rb1 128.8(10) . 4
Rb4 O2 Rb1 102.5(3) 1_656 4
C2 O3 Rb4 118.2(8) . 1_656
C2 O3 Rb1 137.5(8) . 3
Rb4 O3 Rb1 99.6(3) 1_656 3
C2 N1 C3 116.6(10) . .
C2 N1 Pd1 114.6(8) . .
C3 N1 Pd1 128.7(8) . .
C4 C3 C8 120.7(13) . .
C4 C3 N1 121.7(11) . .
C8 C3 N1 117.6(12) . .
C4 C3 Rb1 88.3(8) . 3
C8 C3 Rb1 70.7(8) . 3
N1 C3 Rb1 109.2(7) . 3
C3 C4 C5 119.5(15) . .
C3 C4 C10 120.7(11) . .
C5 C4 C10 119.7(15) . .
C4 C5 C6 118.3(19) . .
C4 C5 H5 120.9 . .
C6 C5 H5 120.9 . .
C7 C6 C5 121.4(15) . .
C7 C6 H6 119.3 . .
C5 C6 H6 119.3 . .
C6 C7 C8 122.8(18) . .
C6 C7 Rb1 91.6(12) . 3
C8 C7 Rb1 75.7(9) . 3
C6 C7 H7 117.6 . .
C8 C7 H7 117.6 . .
Rb1 C7 H7 117.6 3 .
C7 C8 C3 117.0(17) . .
C7 C8 C9 120.7(16) . .
C3 C8 C9 122.2(15) . .
C7 C8 Rb1 81.6(9) . 3
C3 C8 Rb1 86.8(8) . 3
C9 C8 Rb1 100.6(9) . 3
C8 C9 H9A 109.5 . .
C8 C9 H9B 109.5 . .
H9A C9 H9B 109.5 . .
C8 C9 H9C 109.5 . .
H9A C9 H9C 109.5 . .
H9B C9 H9C 109.5 . .
C4 C10 H10A 109.5 . .
C4 C10 H10B 109.5 . .
H10A C10 H10B 109.5 . .
C4 C10 H10C 109.5 . .
H10A C10 H10C 109.5 . .
H10B C10 H10C 109.5 . .
O12 C11 O11 124.8(11) . .
O12 C11 C12 118.9(10) . .
O11 C11 C12 116.2(10) . .
O12 C11 Rb2 42.2(6) . .
O11 C11 Rb2 163.0(9) . .
C12 C11 Rb2 77.4(6) . .
O13 C12 N11 127.6(11) . .
O13 C12 C11 119.1(10) . .
N11 C12 C11 113.2(10) . .
O13 C12 Rb2 42.8(6) . .
N11 C12 Rb2 166.2(8) . .
C11 C12 Rb2 77.8(6) . .
C11 O11 Pd1 114.3(8) . .
C11 O11 Rb2 142.1(7) . 4
Pd1 O11 Rb2 102.0(3) . 4
C11 O12 Rb2 121.1(8) . .
C12 O13 Rb3 136.3(8) . .
C12 O13 Rb2 119.9(8) . .
Rb3 O13 Rb2 103.0(3) . .
C12 N11 C13 114.8(10) . .
C12 N11 Pd1 114.4(8) . .
C13 N11 Pd1 130.6(8) . .
C18 C13 N11 121.9(11) . .
C18 C13 C14 121.1(11) . .
N11 C13 C14 117.0(11) . .
C18 C13 Rb3 83.4(7) . .
N11 C13 Rb3 109.5(7) . .
C14 C13 Rb3 76.1(6) . .
C13 C14 C15 116.5(11) . .
C13 C14 C20 121.3(11) . .
C15 C14 C20 122.2(12) . .
C13 C14 Rb3 79.7(6) . .
C15 C14 Rb3 82.1(7) . .
C20 C14 Rb3 106.3(8) . .
C16 C15 C14 121.2(13) . .
C16 C15 Rb3 84.9(9) . .
C14 C15 Rb3 73.7(7) . .
C16 C15 H15 119.1 . .
C14 C15 H15 119.1 . .
Rb3 C15 H15 119.1 . .
C15 C16 C17 121.5(13) . .
C15 C16 Rb3 74.1(9) . .
C17 C16 Rb3 79.8(9) . .
C15 C16 H16 119.2 . .
C17 C16 H16 119.2 . .
Rb3 C16 H16 117.5 . .
C18 C17 C16 120.8(13) . .
C18 C17 Rb3 75.2(8) . .
C16 C17 Rb3 77.8(9) . .
C18 C17 H17 119.6 . .
C16 C17 H17 119.6 . .
Rb3 C17 H17 118.2 . .
C17 C18 C13 118.8(11) . .
C17 C18 C19 122.2(13) . .
C13 C18 C19 119.0(12) . .
C17 C18 Rb3 82.8(8) . .
C13 C18 Rb3 73.7(7) . .
C19 C18 Rb3 111.8(9) . .
C18 C19 H19A 109.5 . .
C18 C19 H19B 109.5 . .
H19A C19 H19B 109.5 . .
C18 C19 H19C 109.5 . .
H19A C19 H19C 109.5 . .
H19B C19 H19C 109.5 . .
C14 C20 H20A 109.5 . .
C14 C20 H20B 109.5 . .
H20A C20 H20B 109.5 . .
C14 C20 H20C 109.5 . .
H20A C20 H20C 109.5 . .
H20B C20 H20C 109.5 . .
O22 C21 O21 123.6(11) . .
O22 C21 C22 120.1(11) . .
O21 C21 C22 116.1(10) . .
O22 C21 Rb4 46.8(6) . .
O21 C21 Rb4 159.4(8) . .
C22 C21 Rb4 75.3(6) . .
O23 C22 N21 125.3(11) . .
O23 C22 C21 120.7(10) . .
N21 C22 C21 114.0(10) . .
O23 C22 Rb4 43.4(6) . .
N21 C22 Rb4 161.3(8) . .
C21 C22 Rb4 79.7(6) . .
C21 O21 Pd2 114.4(7) . .
C21 O21 Rb4 139.5(7) . 2_564
Pd2 O21 Rb4 101.3(3) . 2_564
C21 O22 Rb4 115.1(8) . .
C21 O22 Rb1 131.6(9) . 3_454
Rb4 O22 Rb1 96.9(3) . 3_454
C22 O23 Rb4 118.5(8) . .
C22 O23 Rb3 138.7(8) . .
Rb4 O23 Rb3 102.1(3) . .
C22 N21 C23 115.9(9) . .
C22 N21 Pd2 113.8(8) . .
C23 N21 Pd2 130.2(7) . .
C24 C23 C28 120.9(10) . .
C24 C23 N21 119.7(10) . .
C28 C23 N21 119.1(9) . .
C24 C23 Rb3 77.2(6) . .
C28 C23 Rb3 80.0(6) . .
N21 C23 Rb3 108.9(6) . .
C25 C24 C23 119.1(11) . .
C25 C24 C30 120.8(11) . .
C23 C24 C30 120.0(11) . .
C25 C24 Rb3 79.7(8) . .
C23 C24 Rb3 79.3(6) . .
C30 C24 Rb3 108.2(8) . .
C26 C25 C24 121.7(11) . .
C26 C25 Rb3 82.0(9) . .
C24 C25 Rb3 77.3(7) . .
C26 C25 H25 118.9 . .
C24 C25 H25 118.9 . .
Rb3 C25 H25 118.9 . .
C25 C26 C27 119.7(11) . .
C25 C26 Rb3 75.5(8) . .
C27 C26 Rb3 79.6(9) . .
C25 C26 H26 120.0 . .
C27 C26 H26 120.0 . .
Rb3 C26 H26 120.0 . .
C28 C27 C26 120.0(11) . .
C28 C27 Rb3 75.9(8) . .
C26 C27 Rb3 77.3(9) . .
C28 C27 H27 120.0 . .
C26 C27 H27 120.0 . .
Rb3 C27 H27 117.6 . .
C27 C28 C23 118.4(11) . .
C27 C28 C29 119.6(12) . .
C23 C28 C29 122.0(11) . .
C27 C28 Rb3 81.4(8) . .
C23 C28 Rb3 76.6(7) . .
C29 C28 Rb3 112.6(9) . .
C28 C29 H29A 109.5 . .
C28 C29 H29B 109.5 . .
H29A C29 H29B 109.5 . .
C28 C29 H29C 109.5 . .
H29A C29 H29C 109.5 . .
H29B C29 H29C 109.5 . .
C24 C30 H30A 109.5 . .
C24 C30 H30B 109.5 . .
H30A C30 H30B 109.5 . .
C24 C30 H30C 109.5 . .
H30A C30 H30C 109.5 . .
H30B C30 H30C 109.5 . .
O32 C31 O31 124.6(13) . .
O32 C31 C32 120.7(12) . .
O31 C31 C32 114.7(10) . .
O33 C32 N31 128.0(11) . .
O33 C32 C31 119.1(11) . .
N31 C32 C31 112.9(9) . .
C31 O31 Pd2 115.5(8) . .
C31 O31 Rb4 138.1(7) . 2_564
Pd2 O31 Rb4 104.9(4) . 2_564
C31 O32 Rb1 131.0(10) . 4_453
C32 O33 Rb2 163.1(10) . 1_554
C32 N31 C33 116.8(9) . .
C32 N31 Pd2 115.2(7) . .
C33 N31 Pd2 127.8(7) . .
C38 C33 C34 121.4(12) . .
C38 C33 N31 119.6(12) . .
C34 C33 N31 118.9(10) . .
C33 C34 C35 116.7(13) . .
C33 C34 C40 121.0(11) . .
C35 C34 C40 122.1(13) . .
C36 C35 C34 121.7(16) . .
C36 C35 H35 119.2 . .
C34 C35 H35 119.2 . .
C35 C36 C37 120.7(14) . .
C35 C36 H36 119.6 . .
C37 C36 H36 119.6 . .
C38 C37 C36 117.5(14) . .
C38 C37 H37 121.3 . .
C36 C37 H37 121.3 . .
C37 C38 C33 120.3(15) . .
C37 C38 C39 118.9(14) . .
C33 C38 C39 120.8(14) . .
C38 C39 H39A 109.5 . .
C38 C39 H39B 109.5 . .
H39A C39 H39B 109.5 . .
C38 C39 H39C 109.5 . .
H39A C39 H39C 109.5 . .
H39B C39 H39C 109.5 . .
C34 C40 H40A 109.5 . .
C34 C40 H40B 109.5 . .
H40A C40 H40B 109.5 . .
C34 C40 H40C 109.5 . .
H40A C40 H40C 109.5 . .
H40B C40 H40C 109.5 . .
O1W Rb1 O3 128.8(6) . 3_445
O1W Rb1 O22 150.0(7) . 3_546
O3 Rb1 O22 66.5(3) 3_445 3_546
O1W Rb1 O32 81.5(7) . 4_556
O3 Rb1 O32 101.9(3) 3_445 4_556
O22 Rb1 O32 69.3(3) 3_546 4_556
O1W Rb1 O2 82.1(5) . 4_454
O3 Rb1 O2 139.4(3) 3_445 4_454
O22 Rb1 O2 100.7(3) 3_546 4_454
O32 Rb1 O2 109.2(3) 4_556 4_454
O1W Rb1 O3W 106.4(7) . 4
O3 Rb1 O3W 119.7(3) 3_445 4
O22 Rb1 O3W 53.3(3) 3_546 4
O32 Rb1 O3W 60.3(3) 4_556 4
O2 Rb1 O3W 59.9(3) 4_454 4
O1W Rb1 C8 116.8(7) . 3_445
O3 Rb1 C8 61.8(3) 3_445 3_445
O22 Rb1 C8 93.1(4) 3_546 3_445
O32 Rb1 C8 160.4(4) 4_556 3_445
O2 Rb1 C8 81.7(3) 4_454 3_445
O3W Rb1 C8 116.4(3) 4 3_445
O1W Rb1 C7 99.1(7) . 3_445
O3 Rb1 C7 83.7(3) 3_445 3_445
O22 Rb1 C7 109.0(5) 3_546 3_445
O32 Rb1 C7 172.4(4) 4_556 3_445
O2 Rb1 C7 63.6(3) 4_454 3_445
O3W Rb1 C7 112.6(4) 4 3_445
C8 Rb1 C7 22.7(4) 3_445 3_445
O1W Rb1 C3 109.6(7) . 3_445
O3 Rb1 C3 47.6(3) 3_445 3_445
O22 Rb1 C3 99.1(3) 3_546 3_445
O32 Rb1 C3 148.3(3) 4_556 3_445
O2 Rb1 C3 101.8(3) 4_454 3_445
O3W Rb1 C3 136.5(3) 4 3_445
C8 Rb1 C3 22.5(3) 3_445 3_445
C7 Rb1 C3 38.5(3) 3_445 3_445
O1W Rb1 Rb4 131.3(4) . 3_546
O3 Rb1 Rb4 38.75(19) 3_445 3_546
O22 Rb1 Rb4 40.74(17) 3_546 3_546
O32 Rb1 Rb4 65.9(2) 4_556 3_546
O2 Rb1 Rb4 141.34(19) 4_454 3_546
O3W Rb1 Rb4 88.4(2) 4 3_546
C8 Rb1 Rb4 95.2(3) 3_445 3_546
C7 Rb1 Rb4 117.9(3) 3_445 3_546
C3 Rb1 Rb4 85.80(19) 3_445 3_546
O1W Rb1 Rb4 115.9(5) . 4
O3 Rb1 Rb4 114.0(2) 3_445 4
O22 Rb1 Rb4 64.20(17) 3_546 4
O32 Rb1 Rb4 98.8(2) 4_556 4
O2 Rb1 Rb4 36.80(19) 4_454 4
O3W Rb1 Rb4 38.5(2) 4 4
C8 Rb1 Rb4 80.0(2) 3_445 4
C7 Rb1 Rb4 74.1(4) 3_445 4
C3 Rb1 Rb4 102.18(19) 3_445 4
Rb4 Rb1 Rb4 104.58(5) 3_546 4
O1W Rb1 Rb2 28.3(4) . .
O3 Rb1 Rb2 148.9(2) 3_445 .
O22 Rb1 Rb2 144.6(2) 3_546 .
O32 Rb1 Rb2 94.3(2) 4_556 .
O2 Rb1 Rb2 54.0(2) 4_454 .
O3W Rb1 Rb2 91.3(2) 4 .
C8 Rb1 Rb2 105.2(3) 3_445 .
C7 Rb1 Rb2 83.1(3) 3_445 .
C3 Rb1 Rb2 109.48(19) 3_445 .
Rb4 Rb1 Rb2 157.18(5) 3_546 .
Rb4 Rb1 Rb2 89.06(5) 4 .
O33 Rb2 O1 138.6(4) 1_556 4_454
O33 Rb2 O13 97.5(4) 1_556 .
O1 Rb2 O13 123.6(4) 4_454 .
O33 Rb2 O12 94.6(4) 1_556 .
O1 Rb2 O12 102.7(3) 4_454 .
O13 Rb2 O12 57.8(3) . .
O33 Rb2 O1W 64.0(5) 1_556 .
O1 Rb2 O1W 87.1(5) 4_454 .
O13 Rb2 O1W 122.7(7) . .
O12 Rb2 O1W 69.7(7) . .
O33 Rb2 O11 106.0(3) 1_556 4_454
O1 Rb2 O11 59.9(3) 4_454 4_454
O13 Rb2 O11 120.1(3) . 4_454
O12 Rb2 O11 159.3(3) . 4_454
O1W Rb2 O11 117.1(7) . 4_454
O33 Rb2 O2W 70.6(3) 1_556 .
O1 Rb2 O2W 122.9(3) 4_454 .
O13 Rb2 O2W 72.6(3) . .
O12 Rb2 O2W 126.0(3) . .
O1W Rb2 O2W 133.2(5) . .
O11 Rb2 O2W 65.3(3) 4_454 .
O33 Rb2 C12 92.9(3) 1_556 .
O1 Rb2 C12 124.6(3) 4_454 .
O13 Rb2 C12 17.3(3) . .
O12 Rb2 C12 41.3(3) . .
O1W Rb2 C12 105.7(7) . .
O11 Rb2 C12 137.2(3) 4_454 .
O2W Rb2 C12 86.6(3) . .
O33 Rb2 C11 92.3(3) 1_556 .
O1 Rb2 C11 114.2(3) 4_454 .
O13 Rb2 C11 41.7(3) . .
O12 Rb2 C11 16.7(3) . .
O1W Rb2 C11 83.2(7) . .
O11 Rb2 C11 157.0(3) 4_454 .
O2W Rb2 C11 109.7(3) . .
C12 Rb2 C11 24.7(2) . .
O33 Rb2 Pd1 128.9(3) 1_556 4_454
O1 Rb2 Pd1 29.5(2) 4_454 4_454
O13 Rb2 Pd1 124.8(2) . 4_454
O12 Rb2 Pd1 130.5(3) . 4_454
O1W Rb2 Pd1 105.6(5) . 4_454
O11 Rb2 Pd1 30.63(17) 4_454 4_454
O2W Rb2 Pd1 94.0(2) . 4_454
C12 Rb2 Pd1 135.79(19) . 4_454
C11 Rb2 Pd1 138.0(2) . 4_454
O33 Rb2 Rb3 99.4(3) 1_556 .
O1 Rb2 Rb3 115.8(2) 4_454 .
O13 Rb2 Rb3 37.90(18) . .
O12 Rb2 Rb3 95.5(2) . .
O1W Rb2 Rb3 155.6(5) . .
O11 Rb2 Rb3 83.7(2) 4_454 .
O2W Rb2 Rb3 41.4(2) . .
C12 Rb2 Rb3 55.06(17) . .
C11 Rb2 Rb3 79.58(19) . .
Pd1 Rb2 Rb3 98.76(5) 4_454 .
O33 Rb2 Rb1 92.3(2) 1_556 .
O1 Rb2 Rb1 59.6(2) 4_454 .
O13 Rb2 Rb1 128.41(19) . .
O12 Rb2 Rb1 71.0(2) . .
O1W Rb2 Rb1 29.0(4) . .
O11 Rb2 Rb1 105.10(19) 4_454 .
O2W Rb2 Rb1 155.6(2) . .
C12 Rb2 Rb1 112.26(18) . .
C11 Rb2 Rb1 87.60(19) . .
Pd1 Rb2 Rb1 83.23(4) 4_454 .
Rb3 Rb2 Rb1 162.93(5) . .
O13 Rb3 O23 169.4(3) . .
O13 Rb3 O3W 105.8(4) . .
O23 Rb3 O3W 79.7(3) . .
O13 Rb3 O2W 73.9(3) . .
O23 Rb3 O2W 116.5(3) . .
O3W Rb3 O2W 58.3(3) . .
O13 Rb3 C14 65.9(3) . .
O23 Rb3 C14 103.8(3) . .
O3W Rb3 C14 111.6(3) . .
O2W Rb3 C14 133.7(3) . .
O13 Rb3 C24 110.2(3) . .
O23 Rb3 C24 65.6(3) . .
O3W Rb3 C24 143.8(4) . .
O2W Rb3 C24 128.8(3) . .
C14 Rb3 C24 87.4(3) . .
O13 Rb3 C13 50.3(3) . .
O23 Rb3 C13 120.8(3) . .
O3W Rb3 C13 96.1(4) . .
O2W Rb3 C13 109.9(3) . .
C14 Rb3 C13 24.3(3) . .
C24 Rb3 C13 109.9(3) . .
O13 Rb3 C23 129.4(3) . .
O23 Rb3 C23 49.6(3) . .
O3W Rb3 C23 121.8(3) . .
O2W Rb3 C23 115.8(3) . .
C14 Rb3 C23 107.3(3) . .
C24 Rb3 C23 23.4(2) . .
C13 Rb3 C23 131.1(3) . .
O13 Rb3 C25 89.3(3) . .
O23 Rb3 C25 87.9(3) . .
O3W Rb3 C25 159.4(4) . .
O2W Rb3 C25 114.9(3) . .
C14 Rb3 C25 87.2(3) . .
C24 Rb3 C25 23.0(3) . .
C13 Rb3 C25 104.3(3) . .
C23 Rb3 C25 40.5(2) . .
O13 Rb3 C15 89.2(3) . .
O23 Rb3 C15 80.8(3) . .
O3W Rb3 C15 100.3(4) . .
O2W Rb3 C15 145.8(3) . .
C14 Rb3 C15 24.2(3) . .
C24 Rb3 C15 84.6(3) . .
C13 Rb3 C15 41.4(3) . .
C23 Rb3 C15 97.9(3) . .
C25 Rb3 C15 93.8(3) . .
O13 Rb3 C28 124.0(3) . .
O23 Rb3 C28 60.0(3) . .
O3W Rb3 C28 112.1(4) . .
O2W Rb3 C28 92.5(3) . .
C14 Rb3 C28 128.6(3) . .
C24 Rb3 C28 41.3(3) . .
C13 Rb3 C28 150.6(3) . .
C23 Rb3 C28 23.4(3) . .
C25 Rb3 C28 47.3(3) . .
C15 Rb3 C28 121.3(3) . .
O13 Rb3 C26 85.2(3) . .
O23 Rb3 C26 95.9(3) . .
O3W Rb3 C26 142.7(4) . .
O2W Rb3 C26 92.7(3) . .
C14 Rb3 C26 105.5(3) . .
C24 Rb3 C26 40.1(3) . .
C13 Rb3 C26 117.1(3) . .
C23 Rb3 C26 46.7(3) . .
C25 Rb3 C26 22.4(4) . .
C15 Rb3 C26 115.7(4) . .
C28 Rb3 C26 40.5(3) . .
O23 Rb4 O31 120.4(3) . 2_565
O23 Rb4 O3 105.9(3) . 1_454
O31 Rb4 O3 99.5(3) 2_565 1_454
O23 Rb4 O2 93.5(4) . 1_454
O31 Rb4 O2 145.1(4) 2_565 1_454
O3 Rb4 O2 60.2(3) 1_454 1_454
O23 Rb4 O21 133.9(3) . 2_565
O31 Rb4 O21 60.7(3) 2_565 2_565
O3 Rb4 O21 119.8(3) 1_454 2_565
O2 Rb4 O21 102.7(3) 1_454 2_565
O23 Rb4 O3W 79.9(3) . .
O31 Rb4 O3W 121.5(3) 2_565 .
O3 Rb4 O3W 128.9(4) 1_454 .
O2 Rb4 O3W 68.8(3) 1_454 .
O21 Rb4 O3W 66.9(3) 2_565 .
O23 Rb4 O22 59.2(3) . .
O31 Rb4 O22 81.7(3) 2_565 .
O3 Rb4 O22 70.0(4) 1_454 .
O2 Rb4 O22 112.7(3) 1_454 .
O21 Rb4 O22 141.8(3) 2_565 .
O3W Rb4 O22 139.1(3) . .
O23 Rb4 C22 18.1(3) . .
O31 Rb4 C22 115.0(3) 2_565 .
O3 Rb4 C22 90.7(3) 1_454 .
O2 Rb4 C22 94.6(3) 1_454 .
O21 Rb4 C22 149.4(3) 2_565 .
O3W Rb4 C22 97.1(3) . .
O22 Rb4 C22 42.6(3) . .
O23 Rb4 C1 93.1(3) . 1_454
O31 Rb4 C1 138.1(3) 2_565 1_454
O3 Rb4 C1 43.5(3) 1_454 1_454
O2 Rb4 C1 17.8(3) 1_454 1_454
O21 Rb4 C1 114.7(3) 2_565 1_454
O3W Rb4 C1 86.1(4) . 1_454
O22 Rb4 C1 97.3(3) . 1_454
C22 Rb4 C1 88.7(3) . 1_454
O23 Rb4 C2 99.9(3) . 1_454
O31 Rb4 C2 116.6(3) 2_565 1_454
O3 Rb4 C2 18.1(3) 1_454 1_454
O2 Rb4 C2 42.7(3) 1_454 1_454
O21 Rb4 C2 121.3(3) 2_565 1_454
O3W Rb4 C2 111.5(3) . 1_454
O22 Rb4 C2 79.9(3) . 1_454
C22 Rb4 C2 88.4(3) . 1_454
C1 Rb4 C2 25.5(3) 1_454 1_454
O23 Rb4 C21 42.5(3) . .
O31 Rb4 C21 97.8(3) 2_565 .
O3 Rb4 C21 75.3(3) 1_454 .
O2 Rb4 C21 103.0(3) 1_454 .
O21 Rb4 C21 154.2(3) 2_565 .
O3W Rb4 C21 122.1(3) . .
O22 Rb4 C21 18.1(3) . .
C22 Rb4 C21 25.0(2) . .
C1 Rb4 C21 90.8(3) 1_454 .
C2 Rb4 C21 79.9(3) 1_454 .
O23 Rb4 Pd2 127.6(3) . 2_565
O31 Rb4 Pd2 30.36(18) 2_565 2_565
O3 Rb4 Pd2 118.3(2) 1_454 2_565
O2 Rb4 Pd2 131.7(3) 1_454 2_565
O21 Rb4 Pd2 31.53(18) 2_565 2_565
O3W Rb4 Pd2 92.2(3) . 2_565
O22 Rb4 Pd2 110.3(2) . 2_565
C22 Rb4 Pd2 132.7(2) . 2_565
C1 Rb4 Pd2 138.3(2) 1_454 2_565
C2 Rb4 Pd2 130.4(2) 1_454 2_565
C21 Rb4 Pd2 124.0(2) . 2_565
Rb2 O1W Rb1 122.7(7) . .
Rb3 O2W Rb2 96.9(3) . .
Rb3 O3W Rb4 96.6(4) . .
Rb3 O3W Rb1 146.8(4) . 4_454
Rb4 O3W Rb1 94.8(4) . 4_454

loop_
_geom_bond_atom_site_label_1
_geom_bond_atom_site_label_2
_geom_bond_distance
_geom_bond_site_symmetry_2
Pd1 N1 2.012(11) .
Pd1 N11 2.020(11) .
Pd1 O1 2.020(10) .
Pd1 O11 2.035(9) .
Pd1 Rb2 3.907(2) 4
Pd2 O31 1.995(9) .
Pd2 N31 2.015(9) .
Pd2 N21 2.030(10) .
Pd2 O21 2.035(9) .
Pd2 Rb4 3.814(2) 2_564
C1 O2 1.199(18) .
C1 O1 1.311(17) .
C1 C2 1.559(17) .
C1 Rb4 3.522(13) 1_656
C2 O3 1.252(15) .
C2 N1 1.337(16) .
C2 Rb4 3.553(11) 1_656
O1 Rb2 2.789(9) 4
O2 Rb4 2.822(11) 1_656
O2 Rb1 3.071(12) 4
O3 Rb4 2.785(10) 1_656
O3 Rb1 2.957(10) 3
N1 C3 1.444(15) .
C3 C4 1.377(19) .
C3 C8 1.408(16) .
C3 Rb1 3.669(11) 3
C4 C5 1.381(19) .
C4 C10 1.51(2) .
C5 C6 1.41(3) .
C5 H5 0.9300 .
C6 C7 1.29(4) .
C6 H6 0.9300 .
C7 C8 1.38(2) .
C7 Rb1 3.541(16) 3
C7 H7 0.9800 .
C8 C9 1.49(3) .
C8 Rb1 3.469(15) 3
C9 H9A 0.9600 .
C9 H9B 0.9600 .
C9 H9C 0.9600 .
C10 H10A 0.9600 .
C10 H10B 0.9600 .
C10 H10C 0.9600 .
C11 O12 1.220(16) .
C11 O11 1.273(16) .
C11 C12 1.555(15) .
C11 Rb2 3.634(12) .
C12 O13 1.246(15) .
C12 N11 1.330(15) .
C12 Rb2 3.629(11) .
O11 Rb2 2.940(9) 4
O12 Rb2 2.850(9) .
O13 Rb3 2.767(9) .
O13 Rb2 2.843(10) .
N11 C13 1.427(15) .
C13 C18 1.396(18) .
C13 C14 1.440(16) .
C13 Rb3 3.449(11) .
C14 C15 1.452(18) .
C14 C20 1.49(2) .
C14 Rb3 3.402(11) .
C15 C16 1.31(2) .
C15 Rb3 3.511(14) .
C15 H15 0.9800 .
C16 C17 1.42(2) .
C16 Rb3 3.637(16) .
C16 H16 0.9300 .
C17 C18 1.38(2) .
C17 Rb3 3.662(15) .
C17 H17 0.9300 .
C18 C19 1.511(17) .
C18 Rb3 3.569(13) .
C19 H19A 0.9600 .
C19 H19B 0.9600 .
C19 H19C 0.9600 .
C20 H20A 0.9600 .
C20 H20B 0.9600 .
C20 H20C 0.9600 .
C21 O22 1.228(15) .
C21 O21 1.278(16) .
C21 C22 1.536(15) .
C21 Rb4 3.580(12) .
C22 O23 1.245(15) .
C22 N21 1.333(15) .
C22 Rb4 3.520(11) .
O21 Rb4 2.851(8) 2_564
O22 Rb4 2.883(9) .
O22 Rb1 2.978(11) 3_454
O23 Rb4 2.752(9) .
O23 Rb3 2.769(9) .
N21 C23 1.435(14) .
C23 C24 1.404(15) .
C23 C28 1.418(16) .
C23 Rb3 3.473(10) .
C24 C25 1.383(17) .
C24 C30 1.497(18) .
C24 Rb3 3.447(11) .
C25 C26 1.37(2) .
C25 Rb3 3.476(14) .
C25 H25 0.9800 .
C26 C27 1.43(2) .
C26 Rb3 3.556(15) .
C26 H26 0.9800 .
C27 C28 1.396(18) .
C27 Rb3 3.585(16) .
C27 H27 0.9300 .
C28 C29 1.495(17) .
C28 Rb3 3.517(13) .
C29 H29A 0.9600 .
C29 H29B 0.9600 .
C29 H29C 0.9600 .
C30 H30A 0.9600 .
C30 H30B 0.9600 .
C30 H30C 0.9600 .
C31 O32 1.230(17) .
C31 O31 1.292(16) .
C31 C32 1.552(17) .
C32 O33 1.251(15) .
C32 N31 1.313(15) .
O31 Rb4 2.778(9) 2_564
O32 Rb1 3.027(12) 4_453
O33 Rb2 2.784(10) 1_554
N31 C33 1.452(14) .
C33 C38 1.409(17) .
C33 C34 1.410(17) .
C34 C35 1.420(19) .
C34 C40 1.468(19) .
C35 C36 1.32(3) .
C35 H35 0.9300 .
C36 C37 1.48(3) .
C36 H36 0.9300 .
C37 C38 1.35(2) .
C37 H37 0.9300 .
C38 C39 1.53(2) .
C39 H39A 0.9600 .
C39 H39B 0.9600 .
C39 H39C 0.9600 .
C40 H40A 0.9600 .
C40 H40B 0.9600 .
C40 H40C 0.9600 .
Rb1 O1W 2.953(17) .
Rb1 O3 2.957(10) 3_445
Rb1 O22 2.978(11) 3_546
Rb1 O32 3.027(12) 4_556
Rb1 O2 3.071(12) 4_454
Rb1 O3W 3.357(14) 4
Rb1 C8 3.469(15) 3_445
Rb1 C7 3.541(16) 3_445
Rb1 C3 3.669(12) 3_445
Rb1 Rb4 4.386(3) 3_546
Rb1 Rb4 4.599(3) 4
Rb1 Rb2 5.127(3) .
Rb2 O33 2.784(10) 1_556
Rb2 O1 2.789(9) 4_454
Rb2 O1W 2.89(2) .
Rb2 O11 2.940(9) 4_454
Rb2 O2W 2.941(12) .
Rb2 Pd1 3.907(2) 4_454
Rb2 Rb3 4.390(3) .
Rb3 O3W 2.873(12) .
Rb3 O2W 2.926(11) .
Rb4 O31 2.778(9) 2_565
Rb4 O3 2.785(10) 1_454
Rb4 O2 2.822(11) 1_454
Rb4 O21 2.851(8) 2_565
Rb4 O3W 2.874(14) .
Rb4 C1 3.522(13) 1_454
Rb4 C2 3.553(11) 1_454
Rb4 Pd2 3.814(2) 2_565
O3W Rb1 3.357(14) 4_454
